data_7101068
loop_
_publ_author_name
'Jonathan Steed'
'Kirsty Anderson'
'Andres E. Goeta'
'Kirsty S. B. Hancock'

_publ_section_title
;
Unusual variations in the incidence of Z'>1 in
oxo-anion structures
;
_journal_name_full 'Chemical Communications'
_journal_paper_doi 10.1039/b602492k
_journal_year 2006
_chemical_formula_moiety 'C6 H10 N2, SiF6'
_chemical_formula_sum 'C6 H10 F6 N2 Si'
_chemical_formula_weight 252.25
_space_group_IT_number 13
_symmetry_cell_setting monoclinic
_symmetry_space_group_name_Hall '-P 2yac'
_symmetry_space_group_name_H-M 'P 1 2/n 1'
_cell_angle_alpha 90.00
_cell_angle_beta 90.75(3)
_cell_angle_gamma 90.00
_cell_formula_units_Z 2
_cell_length_a 5.5242(2)
_cell_length_b 11.1775(8)
_cell_length_c 7.6086(5)
_cell_measurement_temperature 100(2)
_cell_volume 469.77(5)
_diffrn_ambient_temperature 100(2)
_exptl_crystal_density_diffrn 1.783
_cod_depositor_comments
;
The following automatic conversions were performed:
'_symmetry_cell_setting' value 'Monoclinic' changed to 'monoclinic'
according to '/home/saulius/struct/CIF-dictionaries/cif_core.dic'
dictionary named 'cif_core.dic' version 2.4.1 from 2010-06-29.

Automatic conversion script
Id: cif_fix_enum 1527 2010-12-29 10:47:43Z saulius 
;
_cod_original_sg_symbol_H-M 'P 2/n'
_cod_database_code 7101068

loop_
_symmetry_equiv_pos_as_xyz
'x, y, z'
'-x+1/2, y, -z+1/2'
'-x, -y, -z'
'x-1/2, -y, z-1/2'

loop_
_atom_site_label
_atom_site_type_symbol
_atom_site_fract_x
_atom_site_fract_y
_atom_site_fract_z
_atom_site_U_iso_or_equiv
_atom_site_adp_type
_atom_site_occupancy
_atom_site_symmetry_multiplicity
_atom_site_calc_flag
_atom_site_refinement_flags
_atom_site_disorder_assembly
_atom_site_disorder_group
Si1 Si 0.2500 0.13704(5) 0.2500 0.0106(2) Uani 1 2 d S . .
F1 F 0.0310(2) 0.24076(9) 0.26070(14) 0.0160(3) Uani 1 1 d . . .
F2 F 0.2241(2) 0.13529(10) 0.02898(14) 0.0187(3) Uani 1 1 d . . .
F3 F 0.0347(2) 0.02876(9) 0.26063(15) 0.0175(3) Uani 1 1 d . . .
N1 N 0.2578(3) -0.16139(13) 0.0566(2) 0.0124(3) Uani 1 1 d . . .
H13 H 0.101(6) -0.136(2) 0.049(4) 0.029(7) Uiso 1 1 d . . .
H12 H 0.318(5) -0.177(2) -0.045(4) 0.030(7) Uiso 1 1 d . . .
H11 H 0.349(5) -0.104(2) 0.109(3) 0.027(7) Uiso 1 1 d . . .
C1 C 0.2547(3) -0.27257(14) 0.1590(2) 0.0116(4) Uani 1 1 d . . .
C2 C 0.2557(4) -0.38016(15) 0.0674(2) 0.0148(4) Uani 1 1 d . . .
H2 H 0.2586 -0.3801 -0.0574 0.018 Uiso 1 1 calc R . .
C3 C 0.2523(3) -0.48790(15) 0.1586(2) 0.0164(4) Uani 1 1 d . . .
H3 H 0.2532 -0.5615 0.0961 0.020 Uiso 1 1 calc R . .

loop_
_atom_site_aniso_label
_atom_site_aniso_U_11
_atom_site_aniso_U_22
_atom_site_aniso_U_33
_atom_site_aniso_U_23
_atom_site_aniso_U_13
_atom_site_aniso_U_12
Si1 0.0132(4) 0.0094(3) 0.0093(3) 0.000 0.0006(2) 0.000
F1 0.0174(6) 0.0119(5) 0.0188(6) 0.0008(4) 0.0032(4) 0.0036(4)
F2 0.0173(6) 0.0292(6) 0.0096(5) -0.0027(4) -0.0001(4) 0.0023(4)
F3 0.0142(6) 0.0115(5) 0.0267(6) 0.0001(4) -0.0001(4) -0.0015(4)
N1 0.0160(8) 0.0116(7) 0.0097(7) 0.0004(5) 0.0010(5) -0.0003(6)
C1 0.0127(9) 0.0108(8) 0.0114(9) 0.0013(6) 0.0009(6) -0.0002(6)
C2 0.0186(10) 0.0135(8) 0.0122(8) -0.0017(6) 0.0008(6) -0.0001(6)
C3 0.0191(10) 0.0108(8) 0.0193(10) -0.0029(6) 0.0018(7) -0.0001(6)

loop_
_geom_bond_atom_site_label_1
_geom_bond_atom_site_label_2
_geom_bond_distance
_geom_bond_site_symmetry_2
_geom_bond_publ_flag
Si1 F1 1.6786(11) 2 ?
Si1 F1 1.6786(11) . ?
Si1 F2 1.6860(11) 2 ?
Si1 F2 1.6860(11) . ?
Si1 F3 1.6993(11) . ?
Si1 F3 1.6993(11) 2 ?
N1 C1 1.467(2) . ?
C1 C1 1.387(3) 2 ?
C1 C2 1.390(2) . ?
C2 C3 1.390(2) . ?
C3 C3 1.392(4) 2 ?
